data_7155045
loop_
_publ_author_name
'Tang, Yani'
'Sun, Yuji'
'Liu, Jiyong'
'Duttwyler, Simon'

_publ_section_title
;
 Facile synthesis of enantioenriched phenol-sulfoxides and their aluminum
 complexes.
;
_journal_issue 24
_journal_name_full 'Organic &amp; biomolecular chemistry'
_journal_page_first 5580
_journal_page_last 5585
_journal_paper_doi 10.1039/c6ob00136j
_journal_volume 14
_journal_year 2016
_chemical_absolute_configuration unk
_chemical_formula_moiety 'C30 H30 O6 S2'
_chemical_formula_sum 'C30 H30 O6 S2'
_chemical_formula_weight 550.66
_chemical_name_systematic
;
 ? 
;
_space_group_crystal_system monoclinic
_space_group_IT_number 5
_space_group_name_Hall 'C 2y'
_space_group_name_H-M_alt 'C 1 2 1'
_symmetry_space_group_name_Hall 'C 2y'
_symmetry_space_group_name_H-M 'C 1 2 1'
_atom_sites_solution_hydrogens geom
_atom_sites_solution_primary direct
_atom_sites_solution_secondary difmap
_audit_creation_date 2016-02-26
_audit_creation_method
;
Olex2 1.2
(compiled 2014.03.20 svn.r2914 for OlexSys, GUI svn.r4816)
;
_audit_update_record
;
2016-03-10 deposited with the CCDC.
2016-03-14 downloaded from the CCDC.
;
_cell_angle_alpha 90.00
_cell_angle_beta 109.676(11)
_cell_angle_gamma 90.00
_cell_formula_units_Z 2
_cell_length_a 13.3030(11)
_cell_length_b 10.8154(10)
_cell_length_c 10.2401(11)
_cell_measurement_reflns_used 1004
_cell_measurement_temperature 293(2)
_cell_measurement_theta_max 29.3834
_cell_measurement_theta_min 3.2208
_cell_volume 1387.3(2)
_computing_cell_refinement
;
CrysAlisPro, Agilent Technologies,
Version 1.171.35.11 (release 16-05-2011 CrysAlis171 .NET)
(compiled May 16 2011,17:55:39)
;
_computing_data_collection
;
CrysAlisPro, Agilent Technologies,
Version 1.171.35.11 (release 16-05-2011 CrysAlis171 .NET)
(compiled May 16 2011,17:55:39)
;
_computing_data_reduction
;
CrysAlisPro, Agilent Technologies,
Version 1.171.35.11 (release 16-05-2011 CrysAlis171 .NET)
(compiled May 16 2011,17:55:39)
;
_computing_molecular_graphics 'Olex2 (Dolomanov et al., 2009)'
_computing_publication_material 'Olex2 (Dolomanov et al., 2009)'
_computing_structure_refinement 'ShelXL (Sheldrick, 2008)'
_computing_structure_solution 'ShelXS (Sheldrick, 2008)'
_diffrn_ambient_temperature 293.15
_diffrn_detector_area_resol_mean 10.3592
_diffrn_measured_fraction_theta_full 0.996
_diffrn_measured_fraction_theta_max 0.996
_diffrn_measurement_device_type 'Xcalibur, Atlas, Gemini ultra'
_diffrn_measurement_method '\w scans'
_diffrn_orient_matrix_UB_11 -0.0439251000
_diffrn_orient_matrix_UB_12 0.0378950000
_diffrn_orient_matrix_UB_13 -0.0016699000
_diffrn_orient_matrix_UB_21 0.0179110000
_diffrn_orient_matrix_UB_22 0.0005867000
_diffrn_orient_matrix_UB_23 0.0735385000
_diffrn_orient_matrix_UB_31 0.0309321000
_diffrn_orient_matrix_UB_32 0.0535171000
_diffrn_orient_matrix_UB_33 0.0003837000
_diffrn_radiation_monochromator graphite
_diffrn_radiation_type MoK\a
_diffrn_radiation_wavelength 0.71073
_diffrn_reflns_av_R_equivalents 0.0227
_diffrn_reflns_av_unetI/netI 0.0317
_diffrn_reflns_limit_h_max 16
_diffrn_reflns_limit_h_min -15
_diffrn_reflns_limit_k_max 13
_diffrn_reflns_limit_k_min -12
_diffrn_reflns_limit_l_max 12
_diffrn_reflns_limit_l_min -9
_diffrn_reflns_number 2692
_diffrn_reflns_theta_full 25.35
_diffrn_reflns_theta_max 25.35
_diffrn_reflns_theta_min 3.23
_diffrn_source 'Enhance (Mo) X-ray Source'
_exptl_absorpt_coefficient_mu 0.234
_exptl_absorpt_correction_T_max 1.00000
_exptl_absorpt_correction_T_min 0.94913
_exptl_absorpt_correction_type multi-scan
_exptl_absorpt_process_details
;
CrysAlisPro, Agilent Technologies,
Version 1.171.35.11 (release 16-05-2011 CrysAlis171 .NET)
(compiled May 16 2011,17:55:39)
Empirical absorption correction using spherical harmonics,
 implemented in SCALE3 ABSPACK scaling algorithm.
;
_exptl_crystal_colour colourless
_exptl_crystal_colour_primary colourless
_exptl_crystal_density_diffrn 1.318
_exptl_crystal_density_method 'not measured'
_exptl_crystal_description plate
_exptl_crystal_F_000 580
_exptl_crystal_size_max 0.45
_exptl_crystal_size_mid 0.42
_exptl_crystal_size_min 0.28
_refine_diff_density_max 0.270
_refine_diff_density_min -0.195
_refine_diff_density_rms 0.040
_refine_ls_abs_structure_details 'Flack H D (1983), Acta Cryst. A39, 876-881'
_refine_ls_abs_structure_Flack 0.16(13)
_refine_ls_extinction_method none
_refine_ls_goodness_of_fit_ref 1.046
_refine_ls_hydrogen_treatment constr
_refine_ls_matrix_type full
_refine_ls_number_parameters 174
_refine_ls_number_reflns 1336
_refine_ls_number_restraints 1
_refine_ls_restrained_S_all 1.046
_refine_ls_R_factor_all 0.0464
_refine_ls_R_factor_gt 0.0383
_refine_ls_shift/su_max 0.000
_refine_ls_shift/su_mean 0.000
_refine_ls_structure_factor_coef Fsqd
_refine_ls_weighting_details 'calc w=1/[\s^2^(Fo^2^)+(0.0596P)^2^+0.1782P] where P=(Fo^2^+2Fc^2^)/3'
_refine_ls_weighting_scheme calc
_refine_ls_wR_factor_gt 0.0943
_refine_ls_wR_factor_ref 0.1005
_reflns_number_gt 1176
_reflns_number_total 1336
_reflns_threshold_expression >2sigma(I)
_cod_data_source_file c6ob00136j2.cif
_cod_data_source_block 160226_tyn322_2
_cod_depositor_comments 'Adding full bibliography for 7155041--7155045.cif.'
_cod_database_code 7155045
_chemical_oxdiff_formula 'c10 h10 n2 o8 S1'
_reflns_odcompleteness_completeness 99.54
_reflns_odcompleteness_iscentric 1
_reflns_odcompleteness_theta 26.32
_olex2_refinement_description
;
1. Fixed Uiso
 At 1.2 times of:
  All C(H) groups, All C(H,H) groups
 At 1.5 times of:
  All C(H,H,H) groups
2.a Secondary CH2 refined with riding coordinates:
 C7(H7A,H7B)
2.b Aromatic/amide H refined with riding coordinates:
 C2(H2), C3(H3), C4(H4), C10(H10), C11(H11), C13(H13), C14(H14)
2.c Idealised Me refined as rotating group:
 C8(H8A,H8B,H8C), C15(H15A,H15B,H15C)
;

loop_
_space_group_symop_id
_space_group_symop_operation_xyz
1 'x, y, z'
2 '-x, y, -z'
3 'x+1/2, y+1/2, z'
4 '-x+1/2, y+1/2, -z'

loop_
_atom_site_label
_atom_site_type_symbol
_atom_site_fract_x
_atom_site_fract_y
_atom_site_fract_z
_atom_site_U_iso_or_equiv
_atom_site_adp_type
_atom_site_occupancy
_atom_site_calc_flag
_atom_site_refinement_flags_posn
S1 S 0.19044(6) 0.16373(10) 0.41542(10) 0.0530(3) Uani 1 d .
O1 O 0.07879(19) 0.1962(3) 0.3295(4) 0.0711(9) Uani 1 d .
O2 O 0.41763(16) 0.2074(2) 0.5762(2) 0.0425(6) Uani 1 d .
O3 O 0.4466(2) 0.1529(4) 0.8013(3) 0.0704(8) Uani 1 d .
C1 C 0.4420(2) 0.3916(3) 0.4573(3) 0.0378(7) Uani 1 d .
C2 C 0.3964(3) 0.4822(3) 0.3577(4) 0.0449(8) Uani 1 d .
H2 H 0.4380 0.5471 0.3452 0.054 Uiso 1 calc R
C3 C 0.2897(3) 0.4756(4) 0.2777(4) 0.0489(9) Uani 1 d .
H3 H 0.2601 0.5366 0.2120 0.059 Uiso 1 calc R
C4 C 0.2267(3) 0.3806(4) 0.2936(4) 0.0474(9) Uani 1 d .
H4 H 0.1550 0.3770 0.2391 0.057 Uiso 1 calc R
C5 C 0.2706(2) 0.2909(3) 0.3906(4) 0.0419(8) Uani 1 d .
C6 C 0.3773(2) 0.2969(3) 0.4755(3) 0.0379(8) Uani 1 d .
C7 C 0.4058(3) 0.2422(5) 0.7051(4) 0.0613(12) Uani 1 d .
H7A H 0.4428 0.3196 0.7370 0.074 Uiso 1 calc R
H7B H 0.3308 0.2543 0.6922 0.074 Uiso 1 calc R
C8 C 0.5586(3) 0.1571(7) 0.8559(5) 0.0938(18) Uani 1 d .
H8A H 0.5878 0.1223 0.7902 0.141 Uiso 1 calc GR
H8B H 0.5830 0.1105 0.9406 0.141 Uiso 1 calc GR
H8C H 0.5816 0.2414 0.8743 0.141 Uiso 1 calc GR
C9 C 0.2358(3) 0.0497(4) 0.3202(4) 0.0490(9) Uani 1 d .
C10 C 0.1798(3) 0.0344(4) 0.1801(4) 0.0555(10) Uani 1 d .
H10 H 0.1196 0.0819 0.1361 0.067 Uiso 1 calc R
C11 C 0.2154(3) -0.0533(4) 0.1072(4) 0.0624(11) Uani 1 d .
H11 H 0.1783 -0.0638 0.0130 0.075 Uiso 1 calc R
C12 C 0.3038(3) -0.1253(4) 0.1692(4) 0.0553(10) Uani 1 d .
C13 C 0.3574(3) -0.1111(4) 0.3107(4) 0.0581(10) Uani 1 d .
H13 H 0.4159 -0.1610 0.3553 0.070 Uiso 1 calc R
C14 C 0.3238(3) -0.0221(4) 0.3859(4) 0.0537(9) Uani 1 d .
H14 H 0.3607 -0.0114 0.4800 0.064 Uiso 1 calc R
C15 C 0.3428(4) -0.2184(5) 0.0866(5) 0.0798(14) Uani 1 d .
H15A H 0.4175 -0.2058 0.1034 0.120 Uiso 1 calc GR
H15B H 0.3039 -0.2079 -0.0105 0.120 Uiso 1 calc GR
H15C H 0.3315 -0.3006 0.1143 0.120 Uiso 1 calc GR

loop_
_atom_site_aniso_label
_atom_site_aniso_U_11
_atom_site_aniso_U_22
_atom_site_aniso_U_33
_atom_site_aniso_U_23
_atom_site_aniso_U_13
_atom_site_aniso_U_12
S1 0.0410(4) 0.0609(6) 0.0612(6) 0.0060(5) 0.0227(4) -0.0076(4)
O1 0.0375(13) 0.079(2) 0.096(2) 0.0058(18) 0.0219(13) -0.0054(14)
O2 0.0409(11) 0.0449(14) 0.0428(13) 0.0072(11) 0.0156(9) 0.0041(10)
O3 0.0749(17) 0.085(2) 0.0509(15) 0.0144(17) 0.0207(13) -0.0015(18)
C1 0.0381(16) 0.0380(18) 0.0392(18) -0.0034(15) 0.0157(14) -0.0007(14)
C2 0.0480(19) 0.0378(18) 0.051(2) 0.0053(17) 0.0188(16) 0.0025(16)
C3 0.051(2) 0.045(2) 0.047(2) 0.0094(18) 0.0119(16) 0.0054(18)
C4 0.0397(17) 0.055(2) 0.044(2) 0.0007(18) 0.0095(15) 0.0030(16)
C5 0.0380(17) 0.046(2) 0.046(2) 0.0018(16) 0.0194(15) 0.0001(14)
C6 0.0382(16) 0.0386(18) 0.0372(18) -0.0007(14) 0.0132(14) 0.0055(14)
C7 0.064(2) 0.084(3) 0.041(2) 0.013(2) 0.0236(18) 0.022(2)
C8 0.073(3) 0.141(5) 0.058(3) -0.001(4) 0.010(2) 0.039(4)
C9 0.046(2) 0.050(2) 0.050(2) 0.0068(18) 0.0158(16) -0.0129(16)
C10 0.057(2) 0.049(2) 0.054(2) 0.005(2) 0.0103(18) -0.0091(18)
C11 0.072(3) 0.058(3) 0.048(2) 0.003(2) 0.0087(19) -0.018(2)
C12 0.065(2) 0.049(2) 0.052(2) 0.0049(19) 0.0205(19) -0.0098(19)
C13 0.064(2) 0.049(2) 0.058(3) 0.005(2) 0.016(2) -0.002(2)
C14 0.052(2) 0.053(2) 0.051(2) 0.004(2) 0.0106(17) -0.0038(18)
C15 0.102(3) 0.069(3) 0.066(3) -0.006(2) 0.025(3) 0.002(3)

loop_
_atom_type_symbol
_atom_type_description
_atom_type_scat_dispersion_real
_atom_type_scat_dispersion_imag
_atom_type_scat_source
C C 0.0033 0.0016 'International Tables Vol C Tables 4.2.6.8 and 6.1.1.4'
H H 0.0000 0.0000 'International Tables Vol C Tables 4.2.6.8 and 6.1.1.4'
O O 0.0106 0.0060 'International Tables Vol C Tables 4.2.6.8 and 6.1.1.4'
S S 0.1246 0.1234 'International Tables Vol C Tables 4.2.6.8 and 6.1.1.4'

loop_
_geom_angle_atom_site_label_1
_geom_angle_atom_site_label_2
_geom_angle_atom_site_label_3
_geom_angle
_geom_angle_site_symmetry_3
O1 S1 C5 104.78(17) .
O1 S1 C9 106.91(18) .
C9 S1 C5 97.12(15) .
C6 O2 C7 111.5(3) .
C7 O3 C8 112.2(4) .
C2 C1 C1 122.4(2) 2_656
C6 C1 C1 119.0(2) 2_656
C6 C1 C2 118.6(3) .
C1 C2 H2 119.9 .
C3 C2 C1 120.2(3) .
C3 C2 H2 119.9 .
C2 C3 H3 119.5 .
C4 C3 C2 121.0(3) .
C4 C3 H3 119.5 .
C3 C4 H4 120.3 .
C3 C4 C5 119.3(3) .
C5 C4 H4 120.3 .
C4 C5 S1 120.8(3) .
C4 C5 C6 121.0(3) .
C6 C5 S1 118.2(3) .
O2 C6 C1 120.8(3) .
O2 C6 C5 119.3(3) .
C1 C6 C5 119.8(3) .
O2 C7 H7A 109.7 .
O2 C7 H7B 109.7 .
O3 C7 O2 109.9(3) .
O3 C7 H7A 109.7 .
O3 C7 H7B 109.7 .
H7A C7 H7B 108.2 .
O3 C8 H8A 109.5 .
O3 C8 H8B 109.5 .
O3 C8 H8C 109.5 .
H8A C8 H8B 109.5 .
H8A C8 H8C 109.5 .
H8B C8 H8C 109.5 .
C10 C9 S1 118.8(3) .
C14 C9 S1 120.5(3) .
C14 C9 C10 120.7(4) .
C9 C10 H10 120.8 .
C9 C10 C11 118.5(4) .
C11 C10 H10 120.8 .
C10 C11 H11 118.9 .
C12 C11 C10 122.2(4) .
C12 C11 H11 118.9 .
C11 C12 C13 118.6(4) .
C11 C12 C15 121.2(4) .
C13 C12 C15 120.2(4) .
C12 C13 H13 119.9 .
C12 C13 C14 120.1(4) .
C14 C13 H13 119.9 .
C9 C14 C13 119.8(4) .
C9 C14 H14 120.1 .
C13 C14 H14 120.1 .
C12 C15 H15A 109.5 .
C12 C15 H15B 109.5 .
C12 C15 H15C 109.5 .
H15A C15 H15B 109.5 .
H15A C15 H15C 109.5 .
H15B C15 H15C 109.5 .

loop_
_geom_bond_atom_site_label_1
_geom_bond_atom_site_label_2
_geom_bond_distance
_geom_bond_site_symmetry_2
S1 O1 1.491(3) .
S1 C5 1.810(4) .
S1 C9 1.798(4) .
O2 C6 1.384(4) .
O2 C7 1.432(4) .
O3 C7 1.355(5) .
O3 C8 1.405(5) .
C1 C1 1.496(6) 2_656
C1 C2 1.397(5) .
C1 C6 1.390(5) .
C2 H2 0.9300 .
C2 C3 1.382(4) .
C3 H3 0.9300 .
C3 C4 1.369(5) .
C4 H4 0.9300 .
C4 C5 1.370(5) .
C5 C6 1.394(4) .
C7 H7A 0.9700 .
C7 H7B 0.9700 .
C8 H8A 0.9600 .
C8 H8B 0.9600 .
C8 H8C 0.9600 .
C9 C10 1.386(6) .
C9 C14 1.377(5) .
C10 H10 0.9300 .
C10 C11 1.386(6) .
C11 H11 0.9300 .
C11 C12 1.374(6) .
C12 C13 1.391(6) .
C12 C15 1.515(7) .
C13 H13 0.9300 .
C13 C14 1.397(6) .
C14 H14 0.9300 .
C15 H15A 0.9600 .
C15 H15B 0.9600 .
C15 H15C 0.9600 .

loop_
_geom_torsion_atom_site_label_1
_geom_torsion_atom_site_label_2
_geom_torsion_atom_site_label_3
_geom_torsion_atom_site_label_4
_geom_torsion
_geom_torsion_site_symmetry_1
S1 C5 C6 O2 -0.9(4) .
S1 C5 C6 C1 178.5(3) .
S1 C9 C10 C11 179.7(3) .
S1 C9 C14 C13 179.4(3) .
O1 S1 C5 C4 -8.3(3) .
O1 S1 C5 C6 170.0(3) .
O1 S1 C9 C10 16.4(3) .
O1 S1 C9 C14 -162.8(3) .
C1 C1 C2 C3 177.5(3) 2_656
C1 C1 C6 O2 3.6(5) 2_656
C1 C1 C6 C5 -175.8(3) 2_656
C1 C2 C3 C4 -0.3(6) .
C2 C1 C6 O2 -177.7(3) .
C2 C1 C6 C5 3.0(5) .
C2 C3 C4 C5 0.1(5) .
C3 C4 C5 S1 179.9(3) .
C3 C4 C5 C6 1.7(5) .
C4 C5 C6 O2 177.4(3) .
C4 C5 C6 C1 -3.3(5) .
C5 S1 C9 C10 -91.5(3) .
C5 S1 C9 C14 89.4(3) .
C6 O2 C7 O3 -179.7(3) .
C6 C1 C2 C3 -1.2(5) .
C7 O2 C6 C1 90.5(4) .
C7 O2 C6 C5 -90.2(4) .
C8 O3 C7 O2 77.8(5) .
C9 S1 C5 C4 101.3(3) .
C9 S1 C5 C6 -80.4(3) .
C9 C10 C11 C12 0.3(6) .
C10 C9 C14 C13 0.3(6) .
C10 C11 C12 C13 1.5(6) .
C10 C11 C12 C15 -178.5(4) .
C11 C12 C13 C14 -2.3(6) .
C12 C13 C14 C9 1.5(6) .
C14 C9 C10 C11 -1.1(5) .
C15 C12 C13 C14 177.7(4) .
